data_7123295
loop_
_publ_author_name
'Sanchez, Monica Kiewit'
'Wu, Chang-hao'
'Adams, Michael W.'
'Dyer, Richard Brian'

_publ_section_title
;
 Optimizing Electron Transfer from CdSe QDs to Hydrogenase for
 Photocatalytic H2 Production
;
_journal_name_full 'Chemical Communications'
_journal_paper_doi 10.1039/C9CC01150A
_journal_year 2019
_chemical_formula_moiety 'C15 H18 N2, 2(Br), 4(H2 O)'
_chemical_formula_sum 'C15 H26 Br2 N2 O4'
_chemical_formula_weight 458.20
_space_group_crystal_system monoclinic
_space_group_IT_number 15
_space_group_name_Hall '-I 2yc'
_space_group_name_H-M_alt 'I 1 2/c 1'
_symmetry_space_group_name_Hall '-I 2yc'
_symmetry_space_group_name_H-M 'I 1 2/c 1'
_atom_sites_solution_hydrogens mixed
_atom_sites_solution_primary dual
_audit_creation_date 2019-02-08
_audit_creation_method
;
Olex2 1.2-alpha
(compiled 2018.07.26 svn.r3523 for OlexSys, GUI svn.r5532)
;
_audit_update_record
;
2019-02-08 deposited with the CCDC.    2019-04-10 downloaded from the CCDC.
;
_cell_angle_alpha 90
_cell_angle_beta 94.682(12)
_cell_angle_gamma 90
_cell_formula_units_Z 8
_cell_length_a 21.061(2)
_cell_length_b 6.7995(7)
_cell_length_c 26.557(3)
_cell_measurement_reflns_used 20087
_cell_measurement_temperature 100(2)
_cell_measurement_theta_max 30.53
_cell_measurement_theta_min 3.079
_cell_volume 3790.4(7)
_computing_cell_refinement 'CrysAlisPro 1.171.40.15a (Rigaku OD, 2018)'
_computing_data_collection 'APEX2 v2014.11 (Bruker, 2014)'
_computing_data_reduction 'CrysAlisPro 1.171.40.15a (Rigaku OD, 2018)'
_computing_molecular_graphics 'Olex2 (Dolomanov et al., 2009)'
_computing_publication_material 'Olex2 (Dolomanov et al., 2009)'
_computing_structure_refinement 'SHELXL-2014 (Sheldrick, 2015)'
_computing_structure_solution 'SHELXT (Sheldrick, 2015)'
_diffrn_ambient_temperature 100(2)
_diffrn_detector 'CCD plate'
_diffrn_detector_area_resol_mean 7.495
_diffrn_measured_fraction_theta_full 0.991
_diffrn_measured_fraction_theta_max 0.992
_diffrn_measurement_details
;
List of Runs (angles in degrees, time in seconds):

  # Type    Start    End  Width  t~exp~   \w     \q     \k     \f   Frames
#--------------------------------------------------------------------------
  1  \w     -5.76 200.24   0.50   20.00    --   31.63  73.80 -70.76  412
  2  \w     -5.76 200.24   0.50   20.00    --   31.63  73.80-160.76  412
  3  \w     -5.76 200.24   0.50   20.00    --   31.63  73.80  64.24  412
;
_diffrn_measurement_device 'abstract diffractometer'
_diffrn_measurement_device_type 'Bruker APEX-II CCD'
_diffrn_measurement_method '\f and \w scans'
_diffrn_orient_matrix_type 'CrysAlisPro convention (1999,Acta A55,543-557)'
_diffrn_orient_matrix_UB_11 0.0109470000
_diffrn_orient_matrix_UB_12 0.0141704000
_diffrn_orient_matrix_UB_13 0.0256692000
_diffrn_orient_matrix_UB_21 0.0312738000
_diffrn_orient_matrix_UB_22 0.0151263000
_diffrn_orient_matrix_UB_23 -0.0071347000
_diffrn_orient_matrix_UB_31 -0.0061539000
_diffrn_orient_matrix_UB_32 0.1020593000
_diffrn_orient_matrix_UB_33 -0.0025187000
_diffrn_radiation_monochromator graphite
_diffrn_radiation_probe x-ray
_diffrn_radiation_type MoK\a
_diffrn_radiation_wavelength 0.71073
_diffrn_reflns_av_R_equivalents 0.0305
_diffrn_reflns_av_unetI/netI 0.0254
_diffrn_reflns_Laue_measured_fraction_full 0.991
_diffrn_reflns_Laue_measured_fraction_max 0.992
_diffrn_reflns_limit_h_max 30
_diffrn_reflns_limit_h_min -30
_diffrn_reflns_limit_k_max 9
_diffrn_reflns_limit_k_min -9
_diffrn_reflns_limit_l_max 37
_diffrn_reflns_limit_l_min -36
_diffrn_reflns_number 24618
_diffrn_reflns_point_group_measured_fraction_full 0.991
_diffrn_reflns_point_group_measured_fraction_max 0.992
_diffrn_reflns_theta_full 26.000
_diffrn_reflns_theta_max 30.541
_diffrn_reflns_theta_min 1.539
_diffrn_source 'fine-focus sealed X-ray tube'
_diffrn_source_current 1.4
_diffrn_source_type 'Enhance (Mo) X-ray Source'
_diffrn_source_voltage 50
_diffrn_standards_number 0
_exptl_absorpt_coefficient_mu 4.297
_exptl_absorpt_correction_T_max 0.13186
_exptl_absorpt_correction_T_min 0.10037
_exptl_absorpt_correction_type sphere
_exptl_absorpt_process_details
'CrysAlisPro 1.171.40.15a (Rigaku Oxford Diffraction, 2018) Spherical absorption correction using equivalent radius and absorption coefficient. Empirical absorption correction using spherical harmonics, implemented in SCALE3 ABSPACK scaling algorithm.'
_exptl_crystal_colour colourless
_exptl_crystal_colour_primary colourless
_exptl_crystal_density_diffrn 1.606
_exptl_crystal_description prism
_exptl_crystal_F_000 1856
_exptl_crystal_recrystallization_method 'Evaporation from water'
_exptl_crystal_size_max 0.534
_exptl_crystal_size_mid 0.391
_exptl_crystal_size_min 0.144
_exptl_crystal_size_rad 0.4
_refine_diff_density_max 0.717
_refine_diff_density_min -0.953
_refine_diff_density_rms 0.097
_refine_ls_extinction_method none
_refine_ls_goodness_of_fit_ref 1.087
_refine_ls_hydrogen_treatment mixed
_refine_ls_matrix_type full
_refine_ls_number_parameters 229
_refine_ls_number_reflns 5768
_refine_ls_number_restraints 60
_refine_ls_restrained_S_all 1.091
_refine_ls_R_factor_all 0.0374
_refine_ls_R_factor_gt 0.0310
_refine_ls_shift/su_max 0.002
_refine_ls_shift/su_mean 0.000
_refine_ls_structure_factor_coef Fsqd
_refine_ls_weighting_details 'w=1/[\s^2^(Fo^2^)+(0.0334P)^2^+9.4144P] where P=(Fo^2^+2Fc^2^)/3'
_refine_ls_weighting_scheme calc
_refine_ls_wR_factor_gt 0.0735
_refine_ls_wR_factor_ref 0.0772
_reflns_Friedel_coverage 0.000
_reflns_number_gt 5118
_reflns_number_total 5768
_reflns_threshold_expression 'I > 2\s(I)'
_cod_data_source_file c9cc01150a2.cif
_cod_data_source_block mk-5-10-2016
_cod_database_code 7123295
_shelx_shelxl_version_number 2018/3
_chemical_oxdiff_formula 'C120  H192  Br16  N16  O24  '
_shelx_space_group_comment
;
The symmetry employed for this shelxl refinement is uniquely defined
by the following loop, which should always be used as a source of
symmetry information in preference to the above space-group names.
They are only intended as comments.
;
_reflns_odcompleteness_completeness 99.39
_reflns_odcompleteness_iscentric 1
_reflns_odcompleteness_theta 26.32
_olex2_refinement_description
;
1. Fixed Uiso
 At 1.2 times of:
  All C(H) groups, All C(H,H) groups
 At 1.5 times of:
  All C(H,H,H) groups, All O(H) groups, All O(H,H) groups, All O(H,H,H,H,H,H)
  groups
2. Restrained distances
 H1C-O1w = O1w-H1D
 0.995 with sigma of 0.002
 H1D-Br1_$1
 2.3 with sigma of 0.01
 H3C-O3w = O3w-H3D
 0.995 with sigma of 0.02
 H2C-Br1
 2.31 with sigma of 0.01
 H2D-O2w = O2w-H2C
 0.995 with sigma of 0.005
 H3BA-O3w
 1.973 with sigma of 0.02
 H3BB-Br2b_$3
 2.25 with sigma of 0.02
 H2BA-Br2a_$4
 2.25 with sigma of 0.02
 H1C-H1D
 1.579 with sigma of 0.01
 H3C-H3D
 1.6 with sigma of 0.04
 H2D-H2C
 1.55 with sigma of 0.01
3. Uiso/Uaniso restraints and constraints
Uanis(Br2b) = Uanis(O3B)
Uanis(O2B) = Uanis(Br2a)
4. Rigid body (RIGU) restrains
 C3, C4
 with sigma for 1-2 distances of 0.0005 and sigma for 1-3 distances of 0.0005
 C3, N1
 with sigma for 1-2 distances of 0.0005 and sigma for 1-3 distances of 0.0005
 C4, C5
 with sigma for 1-2 distances of 0.0005 and sigma for 1-3 distances of 0.0005
 C5, N2
 with sigma for 1-2 distances of 0.0005 and sigma for 1-3 distances of 0.0005
 C1, C2
 with sigma for 1-2 distances of 0.0002 and sigma for 1-3 distances of 0.0002
 C2, N1
 with sigma for 1-2 distances of 0.0002 and sigma for 1-3 distances of 0.0002
 N1, C3
 with sigma for 1-2 distances of 0.0002 and sigma for 1-3 distances of 0.0002
 N1, C6
 with sigma for 1-2 distances of 0.0002 and sigma for 1-3 distances of 0.0002
 C6, C7
 with sigma for 1-2 distances of 0.0002 and sigma for 1-3 distances of 0.0002
 C7, C8
 with sigma for 1-2 distances of 0.0002 and sigma for 1-3 distances of 0.0002
 C7, C14
 with sigma for 1-2 distances of 0.0002 and sigma for 1-3 distances of 0.0002
 C9, C2
 with sigma for 1-2 distances of 0.0002 and sigma for 1-3 distances of 0.0002
 C1, C10
 with sigma for 1-2 distances of 0.0002 and sigma for 1-3 distances of 0.0002
 C10, C11
 with sigma for 1-2 distances of 0.0002 and sigma for 1-3 distances of 0.0002
 C11, C12
 with sigma for 1-2 distances of 0.0002 and sigma for 1-3 distances of 0.0002
 C12, C13
 with sigma for 1-2 distances of 0.0002 and sigma for 1-3 distances of 0.0002
 C12, C15
 with sigma for 1-2 distances of 0.0002 and sigma for 1-3 distances of 0.0002
5. Others
 Fixed Sof: Br2a(0.5) Br2b(0.5) O3B(0.5) H3BA(0.5) H3BB(0.5) O2B(0.5)
 H2BA(0.5) H2BB(0.5)
6.a Free rotating group:
 O3B(H3BA,H3BB), O2B(H3C,H3D,H2C,H2D,H2BA,H2BB)
6.b Secondary CH2 refined with riding coordinates:
 C3(H3A,H3B), C5(H5A,H5B), C4(H4A,H4B)
6.c Aromatic/amide H refined with riding coordinates:
 C13(H13), C6(H6), C9(H9), C11(H11), C8(H8), C10(H10)
6.d Idealised Me refined as rotating group:
 C14(H14A,H14B,H14C), C15(H15A,H15B,H15C)
;
_olex2_diffrn_ambient_temperature_device 'Oxford Cryosystems'
_olex2_exptl_crystal_mounting_method 'The crystal was mounted on a loop with paratone oil'
_olex2_submission_original_sample_id '5,5'-dimethyl-2,2'-bipyridine-Propyl bridged'
_olex2_submission_special_instructions 'No special instructions were received'
_oxdiff_exptl_absorpt_empirical_details
;
Empirical correction (ABSPACK) includes:
- Absorption correction using spherical harmonics
- Frame scaling
- Detector area scaling
;
_oxdiff_exptl_absorpt_empirical_full_max 2.316
_oxdiff_exptl_absorpt_empirical_full_min 0.677

loop_
_space_group_symop_operation_xyz
'x, y, z'
'-x, y, -z+1/2'
'x+1/2, y+1/2, z+1/2'
'-x+1/2, y+1/2, -z+1'
'-x, -y, -z'
'x, -y, z-1/2'
'-x+1/2, -y+1/2, -z+1/2'
'x+1/2, -y+1/2, z'

loop_
_atom_site_label
_atom_site_type_symbol
_atom_site_fract_x
_atom_site_fract_y
_atom_site_fract_z
_atom_site_U_iso_or_equiv
_atom_site_adp_type
_atom_site_occupancy
_atom_site_site_symmetry_order
_atom_site_calc_flag
_atom_site_refinement_flags_posn
_atom_site_refinement_flags_adp
_atom_site_refinement_flags_occupancy
_atom_site_disorder_assembly
_atom_site_disorder_group
N2 N 0.12713(7) 0.7860(2) 0.07915(6) 0.0090(3) Uani 1 1 d . U . . .
N1 N 0.12103(7) 0.7723(2) 0.19260(6) 0.0095(2) Uani 1 1 d . U . . .
C14 C 0.11874(9) 1.0375(3) 0.31612(7) 0.0157(3) Uani 1 1 d . U . . .
H14A H 0.089250 1.136769 0.325080 0.024 Uiso 1 1 calc GR . . . .
H14B H 0.161513 1.084808 0.323032 0.024 Uiso 1 1 calc GR . . . .
H14C H 0.112890 0.920888 0.335575 0.024 Uiso 1 1 calc GR . . . .
C13 C 0.11915(8) 0.7397(2) 0.03003(6) 0.0098(3) Uani 1 1 d . U . . .
H13 H 0.154531 0.707688 0.012902 0.012 Uiso 1 1 calc R . . . .
C1 C 0.07690(8) 0.8338(2) 0.10569(6) 0.0092(3) Uani 1 1 d . U . . .
C6 C 0.13063(8) 0.8181(3) 0.24170(6) 0.0104(3) Uani 1 1 d . U . . .
H6 H 0.153621 0.732082 0.263454 0.012 Uiso 1 1 calc R . . . .
C3 C 0.14737(9) 0.5867(3) 0.17349(7) 0.0125(3) Uani 1 1 d . U . . .
H3A H 0.114715 0.519389 0.152107 0.015 Uiso 1 1 calc R . . . .
H3B H 0.160259 0.501153 0.201732 0.015 Uiso 1 1 calc R . . . .
C9 C 0.06441(8) 1.0695(3) 0.17615(7) 0.0115(3) Uani 1 1 d . U . . .
H9 H 0.042174 1.154558 0.153659 0.014 Uiso 1 1 calc R . . . .
C2 C 0.08809(8) 0.8943(2) 0.15923(6) 0.0093(3) Uani 1 1 d . U . . .
C5 C 0.19234(8) 0.7947(3) 0.10494(7) 0.0126(3) Uani 1 1 d . U . . .
H5A H 0.198236 0.920330 0.122001 0.015 Uiso 1 1 calc R . . . .
H5B H 0.223271 0.785847 0.079905 0.015 Uiso 1 1 calc R . . . .
C7 C 0.10710(8) 0.9909(3) 0.26087(7) 0.0106(3) Uani 1 1 d . U . . .
C11 C 0.00730(8) 0.7852(3) 0.03088(7) 0.0117(3) Uani 1 1 d . U . . .
H11 H -0.033544 0.785319 0.014672 0.014 Uiso 1 1 calc R . . . .
C8 C 0.07407(8) 1.1178(3) 0.22712(7) 0.0119(3) Uani 1 1 d . U . . .
H8 H 0.058299 1.235767 0.238675 0.014 Uiso 1 1 calc R . . . .
C12 C 0.05894(8) 0.7384(2) 0.00407(7) 0.0101(3) Uani 1 1 d . U . . .
C4 C 0.20436(8) 0.6286(3) 0.14352(7) 0.0138(3) Uani 1 1 d . U . . .
H4A H 0.215301 0.509874 0.125927 0.017 Uiso 1 1 calc R . . . .
H4B H 0.240520 0.663434 0.166784 0.017 Uiso 1 1 calc R . . . .
C10 C 0.01626(8) 0.8320(3) 0.08200(7) 0.0112(3) Uani 1 1 d . U . . .
H10 H -0.018515 0.861967 0.100041 0.013 Uiso 1 1 calc R . . . .
C15 C 0.05193(9) 0.6874(3) -0.05117(7) 0.0145(3) Uani 1 1 d . U . . .
H15A H 0.073367 0.565463 -0.056500 0.022 Uiso 1 1 calc GR . . . .
H15B H 0.070387 0.789757 -0.070154 0.022 Uiso 1 1 calc GR . . . .
H15C H 0.007561 0.674357 -0.062149 0.022 Uiso 1 1 calc GR . . . .
Br2 Br 0.47862(2) 0.94964(5) 0.19578(2) 0.01267(8) Uani 0.5 1 d D . P A 1
Br1 Br 0.36088(2) 0.76507(2) -0.05373(2) 0.01290(6) Uani 1 1 d D . . . .
Br3 Br 0.25674(2) 1.09680(6) 0.21603(2) 0.01267(8) Uani 0.5 1 d D . P B 1
O1 O 0.29603(7) 0.2775(2) 0.06520(6) 0.0193(3) Uani 1 1 d D . . . .
H1C H 0.3116(10) 0.163(2) 0.0858(9) 0.029 Uiso 1 1 d DR . . . .
O2 O 0.34360(8) 0.6588(2) 0.06651(6) 0.0238(3) Uani 1 1 d D . . . .
O3 O 0.34650(9) 0.9751(2) 0.13140(6) 0.0289(4) Uani 1 1 d D . . . .
O3B O 0.25751(14) 1.0092(5) 0.21166(11) 0.01267(8) Uani 0.5 1 d . . P C 2
H3BA H 0.292380 1.028558 0.187463 0.019 Uiso 0.5 1 d DG . P C 2
H3BB H 0.249020 1.149398 0.234088 0.019 Uiso 0.5 1 d DG . P C 2
O2B O 0.48601(14) 0.9810(4) 0.17768(12) 0.01267(8) Uani 0.5 1 d . . P D 2
H3C H 0.342232 0.870480 0.109780 0.019 Uiso 1 1 d DG . . . .
H3D H 0.381523 0.978310 0.150490 0.019 Uiso 1 1 d DG . . . .
H2C H 0.344570 0.690184 0.030010 0.019 Uiso 1 1 d DG . . . .
H2D H 0.328862 0.520742 0.066350 0.019 Uiso 1 1 d DG . . . .
H2BA H 0.497725 0.977731 0.215668 0.019 Uiso 0.5 1 d DG . P D 2
H2BB H 0.510303 0.939084 0.154507 0.019 Uiso 0.5 1 d G . P D 2
H1D H 0.24897(19) 0.262(4) 0.0605(12) 0.051(10) Uiso 1 1 d D . . . .

loop_
_atom_site_aniso_label
_atom_site_aniso_U_11
_atom_site_aniso_U_22
_atom_site_aniso_U_33
_atom_site_aniso_U_23
_atom_site_aniso_U_13
_atom_site_aniso_U_12
N2 0.0076(6) 0.0089(6) 0.0101(6) -0.0012(5) -0.0012(5) 0.0000(5)
N1 0.0104(6) 0.0073(5) 0.0105(4) -0.0007(3) -0.0006(4) 0.0007(4)
C14 0.0194(8) 0.0163(8) 0.0112(5) -0.0021(5) 0.0006(5) 0.0020(7)
C13 0.0104(5) 0.0097(7) 0.0093(6) -0.0009(5) -0.0003(5) 0.0000(5)
C1 0.0095(6) 0.0080(6) 0.0100(5) 0.0002(4) 0.0000(4) 0.0006(5)
C6 0.0106(7) 0.0104(5) 0.0100(5) -0.0003(4) -0.0003(4) 0.0000(5)
C3 0.0133(7) 0.0090(5) 0.0145(7) -0.0036(5) -0.0028(5) 0.0028(5)
C9 0.0121(7) 0.0098(5) 0.0127(7) 0.0005(5) 0.0019(6) 0.0022(5)
C2 0.0087(6) 0.0092(5) 0.0099(5) 0.0002(4) 0.0004(4) 0.0007(4)
C5 0.0073(6) 0.0167(7) 0.0134(7) -0.0043(5) -0.0024(5) 0.0006(6)
C7 0.0110(6) 0.0101(5) 0.0110(5) -0.0005(4) 0.0023(4) -0.0015(5)
C11 0.0101(6) 0.0128(7) 0.0119(5) 0.0013(5) -0.0014(4) 0.0002(5)
C8 0.0139(7) 0.0106(6) 0.0117(6) -0.0005(5) 0.0033(5) 0.0012(5)
C12 0.0108(5) 0.0087(6) 0.0106(5) 0.0007(4) -0.0013(4) -0.0009(4)
C4 0.0107(7) 0.0154(7) 0.0147(7) -0.0047(5) -0.0034(5) 0.0038(6)
C10 0.0096(6) 0.0117(7) 0.0119(5) 0.0015(5) -0.0007(4) 0.0002(5)
C15 0.0147(8) 0.0177(8) 0.0108(5) -0.0011(5) -0.0014(5) -0.0012(7)
Br2 0.01071(15) 0.01172(16) 0.01551(19) -0.00251(13) 0.00073(13) -0.00113(12)
Br1 0.01221(9) 0.01040(8) 0.01519(9) 0.00114(6) -0.00444(6) 0.00037(6)
Br3 0.01336(15) 0.01170(17) 0.01283(16) -0.00217(13) 0.00031(12) -0.00143(14)
O1 0.0141(6) 0.0208(7) 0.0230(7) 0.0027(6) 0.0024(5) 0.0010(5)
O2 0.0338(9) 0.0215(7) 0.0164(7) -0.0008(6) 0.0029(6) -0.0055(6)
O3 0.0498(11) 0.0197(7) 0.0173(7) -0.0014(6) 0.0032(7) 0.0065(7)
O3B 0.01336(15) 0.01170(17) 0.01283(16) -0.00217(13) 0.00031(12) -0.00143(14)
O2B 0.01071(15) 0.01172(16) 0.01551(19) -0.00251(13) 0.00073(13) -0.00113(12)

loop_
_atom_type_symbol
_atom_type_description
_atom_type_scat_dispersion_real
_atom_type_scat_dispersion_imag
_atom_type_scat_source
C C 0.0033 0.0016 'International Tables Vol C Tables 4.2.6.8 and 6.1.1.4'
H H 0.0000 0.0000 'International Tables Vol C Tables 4.2.6.8 and 6.1.1.4'
Br Br -0.2901 2.4595 'International Tables Vol C Tables 4.2.6.8 and 6.1.1.4'
N N 0.0061 0.0033 'International Tables Vol C Tables 4.2.6.8 and 6.1.1.4'
O O 0.0106 0.0060 'International Tables Vol C Tables 4.2.6.8 and 6.1.1.4'

loop_
_geom_angle_atom_site_label_1
_geom_angle_atom_site_label_2
_geom_angle_atom_site_label_3
_geom_angle
C13 N2 C1 121.38(15)
C13 N2 C5 119.77(14)
C1 N2 C5 118.79(14)
C6 N1 C3 119.96(15)
C6 N1 C2 121.33(15)
C2 N1 C3 118.70(14)
H14A C14 H14B 109.5
H14A C14 H14C 109.5
H14B C14 H14C 109.5
C7 C14 H14A 109.5
C7 C14 H14B 109.5
C7 C14 H14C 109.5
N2 C13 H13 119.3
N2 C13 C12 121.35(16)
C12 C13 H13 119.3
N2 C1 C2 119.69(15)
N2 C1 C10 119.59(16)
C10 C1 C2 120.68(15)
N1 C6 H6 119.2
N1 C6 C7 121.60(16)
C7 C6 H6 119.2
N1 C3 H3A 109.5
N1 C3 H3B 109.5
N1 C3 C4 110.63(14)
H3A C3 H3B 108.1
C4 C3 H3A 109.5
C4 C3 H3B 109.5
C2 C9 H9 120.3
C2 C9 C8 119.47(16)
C8 C9 H9 120.3
N1 C2 C1 119.24(15)
N1 C2 C9 119.49(16)
C9 C2 C1 121.25(15)
N2 C5 H5A 109.2
N2 C5 H5B 109.2
N2 C5 C4 112.04(15)
H5A C5 H5B 107.9
C4 C5 H5A 109.2
C4 C5 H5B 109.2
C6 C7 C14 120.18(16)
C6 C7 C8 117.64(16)
C8 C7 C14 122.17(16)
C12 C11 H11 119.9
C12 C11 C10 120.28(16)
C10 C11 H11 119.9
C9 C8 H8 119.8
C7 C8 C9 120.46(16)
C7 C8 H8 119.8
C13 C12 C15 119.83(16)
C11 C12 C13 117.75(16)
C11 C12 C15 122.42(16)
C3 C4 C5 113.21(14)
C3 C4 H4A 108.9
C3 C4 H4B 108.9
C5 C4 H4A 108.9
C5 C4 H4B 108.9
H4A C4 H4B 107.8
C1 C10 C11 119.63(16)
C1 C10 H10 120.2
C11 C10 H10 120.2
C12 C15 H15A 109.5
C12 C15 H15B 109.5
C12 C15 H15C 109.5
H15A C15 H15B 109.5
H15A C15 H15C 109.5
H15B C15 H15C 109.5
H1C O1 H1D 105.4(9)
H2C O2 H2D 103.3
H3C O3 H3D 115.2
H3BA O3B H3BB 111.7
H2BA O2B H2BB 125.3

loop_
_geom_bond_atom_site_label_1
_geom_bond_atom_site_label_2
_geom_bond_distance
N2 C13 1.339(2)
N2 C1 1.358(2)
N2 C5 1.485(2)
N1 C6 1.340(2)
N1 C3 1.485(2)
N1 C2 1.362(2)
C14 H14A 0.9600
C14 H14B 0.9600
C14 H14C 0.9600
C14 C7 1.502(2)
C13 H13 0.9300
C13 C12 1.393(2)
C1 C2 1.481(2)
C1 C10 1.377(2)
C6 H6 0.9300
C6 C7 1.388(2)
C3 H3A 0.9700
C3 H3B 0.9700
C3 C4 1.521(3)
C9 H9 0.9300
C9 C2 1.381(2)
C9 C8 1.392(2)
C5 H5A 0.9700
C5 H5B 0.9700
C5 C4 1.532(3)
C7 C8 1.389(2)
C11 H11 0.9300
C11 C12 1.385(2)
C11 C10 1.392(2)
C8 H8 0.9300
C12 C15 1.503(2)
C4 H4A 0.9700
C4 H4B 0.9700
C10 H10 0.9300
C15 H15A 0.9600
C15 H15B 0.9600
C15 H15C 0.9600
O1 H1C 0.994(2)
O1 H1D 0.995(2)
O2 H2C 0.9945
O2 H2D 0.9889
O3 H3C 0.9141
O3 H3D 0.8607
O3B H3BA 1.0231
O3B H3BB 1.1456
O2B H2BA 1.0191
O2B H2BB 0.8792

loop_
_geom_hbond_atom_site_label_D
_geom_hbond_atom_site_label_H
_geom_hbond_atom_site_label_A
_geom_hbond_distance_DH
_geom_hbond_distance_HA
_geom_hbond_distance_DA
_geom_hbond_angle_DHA
_geom_hbond_site_symmetry_A
_geom_hbond_publ_flag
O1 H1C O3 0.994(2) 1.867(5) 2.853(2) 171(2) 1_545 yes
O3 H3C O2 0.91 1.84 2.753(2) 173.5 . yes
O2 H2D O1 0.99 1.79 2.779(2) 175.6 . yes

loop_
_geom_torsion_atom_site_label_1
_geom_torsion_atom_site_label_2
_geom_torsion_atom_site_label_3
_geom_torsion_atom_site_label_4
_geom_torsion
N2 C13 C12 C11 -0.5(2)
N2 C13 C12 C15 179.46(16)
N2 C1 C2 N1 -55.7(2)
N2 C1 C2 C9 125.94(18)
N2 C1 C10 C11 -1.3(3)
N2 C5 C4 C3 -39.9(2)
N1 C6 C7 C14 179.98(16)
N1 C6 C7 C8 -1.2(3)
N1 C3 C4 C5 -47.33(19)
C14 C7 C8 C9 179.81(17)
C13 N2 C1 C2 -176.78(15)
C13 N2 C1 C10 1.0(2)
C13 N2 C5 C4 -111.31(17)
C1 N2 C13 C12 0.0(2)
C1 N2 C5 C4 71.47(19)
C6 N1 C3 C4 -106.26(18)
C6 N1 C2 C1 -177.94(16)
C6 N1 C2 C9 0.4(2)
C6 C7 C8 C9 1.1(3)
C3 N1 C6 C7 179.59(16)
C3 N1 C2 C1 3.0(2)
C3 N1 C2 C9 -178.65(15)
C2 N1 C6 C7 0.5(3)
C2 N1 C3 C4 72.84(19)
C2 C1 C10 C11 176.43(16)
C2 C9 C8 C7 -0.2(3)
C5 N2 C13 C12 -177.18(15)
C5 N2 C1 C2 0.4(2)
C5 N2 C1 C10 178.14(15)
C8 C9 C2 N1 -0.6(3)
C8 C9 C2 C1 177.75(16)
C12 C11 C10 C1 0.7(3)
C10 C1 C2 N1 126.57(18)
C10 C1 C2 C9 -51.8(2)
C10 C11 C12 C13 0.2(2)
C10 C11 C12 C15 -179.82(16)
